data_2236464
loop_
_publ_author_name
'Mal, Dasarath'
'Sen, Rupam'
'Brandao, Paula'
'Lin, Zhi'

_publ_section_title
;
 Bis(2,2'-bipyridine-\k^2^<i>N</i>,<i>N</i>')bis(dicyanamido-\k<i>N</i>^1^)cadmium
;
_journal_coeditor_code LH5540
_journal_issue 11
_journal_name_full 'Acta Crystallographica Section E'
_journal_page_first m1428
_journal_paper_doi 10.1107/S1600536812044108
_journal_volume 68
_journal_year 2012
_chemical_formula_iupac '[Cd (C2 N3)2 (C10 H8 N2)2]'
_chemical_formula_moiety 'C24 H16 Cd N10'
_chemical_formula_sum 'C24 H16 Cd N10'
_chemical_formula_weight 556.87
_chemical_name_systematic
;
Bis(2,2'-bipyridine-\k^2^<i>N</i>,<i>N</i>')bis(dicyanamido-
\k<i>N</i>^1^)cadmium
;
_space_group_IT_number 14
_symmetry_cell_setting monoclinic
_symmetry_space_group_name_Hall '-P 2ybc'
_symmetry_space_group_name_H-M 'P 1 21/c 1'
_atom_sites_solution_hydrogens geom
_atom_sites_solution_primary direct
_atom_sites_solution_secondary difmap
_audit_creation_method SHELXL-97
_cell_angle_alpha 90.00
_cell_angle_beta 100.521(2)
_cell_angle_gamma 90.00
_cell_formula_units_Z 4
_cell_length_a 9.5586(3)
_cell_length_b 14.9260(5)
_cell_length_c 16.7007(6)
_cell_measurement_reflns_used 320
_cell_measurement_temperature 150(2)
_cell_measurement_theta_max 29.18
_cell_measurement_theta_min 2.98
_cell_volume 2342.66(14)
_computing_cell_refinement 'SAINT (Bruker, 2008)'
_computing_data_collection 'SMART (Bruker, 2008)'
_computing_data_reduction 'SAINT (Bruker, 2008)'
_computing_molecular_graphics 'ORTEP-3 (Farrugia, 1997)'
_computing_publication_material 'SHELXL97 (Sheldrick, 2008)'
_computing_structure_refinement 'SHELXL97 (Sheldrick, 2008)'
_computing_structure_solution 'SHELXS97 (Sheldrick, 2008)'
_diffrn_ambient_temperature 150(2)
_diffrn_measured_fraction_theta_full 1.000
_diffrn_measured_fraction_theta_max 0.962
_diffrn_measurement_device_type 'Bruker SMART CCD'
_diffrn_measurement_method '\f and \w scans'
_diffrn_radiation_monochromator graphite
_diffrn_radiation_source 'fine-focus sealed tube'
_diffrn_radiation_type MoK\a
_diffrn_radiation_wavelength 0.71073
_diffrn_reflns_av_R_equivalents 0.0331
_diffrn_reflns_av_sigmaI/netI 0.0327
_diffrn_reflns_limit_h_max 13
_diffrn_reflns_limit_h_min -12
_diffrn_reflns_limit_k_max 20
_diffrn_reflns_limit_k_min -19
_diffrn_reflns_limit_l_max 22
_diffrn_reflns_limit_l_min -22
_diffrn_reflns_number 25970
_diffrn_reflns_theta_full 25.24
_diffrn_reflns_theta_max 29.18
_diffrn_reflns_theta_min 1.84
_diffrn_standards_interval_count 0.5
_diffrn_standards_interval_time 25
_exptl_absorpt_coefficient_mu 0.967
_exptl_absorpt_correction_T_max 0.9716
_exptl_absorpt_correction_T_min 0.7602
_exptl_absorpt_correction_type multi-scan
_exptl_absorpt_process_details '(SADABS; Bruker, 2008)'
_exptl_crystal_colour colourless
_exptl_crystal_density_diffrn 1.579
_exptl_crystal_density_method 'not measured'
_exptl_crystal_description plate
_exptl_crystal_F_000 1112
_exptl_crystal_size_max 0.30
_exptl_crystal_size_mid 0.16
_exptl_crystal_size_min 0.03
_refine_diff_density_max 0.476
_refine_diff_density_min -0.393
_refine_ls_extinction_method none
_refine_ls_goodness_of_fit_ref 1.013
_refine_ls_hydrogen_treatment constr
_refine_ls_matrix_type full
_refine_ls_number_parameters 316
_refine_ls_number_reflns 6309
_refine_ls_number_restraints 0
_refine_ls_restrained_S_all 1.013
_refine_ls_R_factor_all 0.0414
_refine_ls_R_factor_gt 0.0283
_refine_ls_shift/su_max 0.003
_refine_ls_shift/su_mean 0.000
_refine_ls_structure_factor_coef Fsqd
_refine_ls_weighting_details 'calc w=1/[\s^2^(Fo^2^)+(0.0331P)^2^+0.4905P] where P=(Fo^2^+2Fc^2^)/3'
_refine_ls_weighting_scheme calc
_refine_ls_wR_factor_gt 0.0633
_refine_ls_wR_factor_ref 0.0687
_reflns_number_gt 5064
_reflns_number_total 6309
_reflns_threshold_expression I>2\s(I)
_cod_data_source_file lh5540.cif
_cod_data_source_block I
_cod_original_sg_symbol_H-M 'P 21/c'
_cod_database_code 2236464
_cod_database_fobs_code 2236464

loop_
_symmetry_equiv_pos_as_xyz
'x, y, z'
'-x, y+1/2, -z+1/2'
'-x, -y, -z'
'x, -y-1/2, z-1/2'

loop_
_atom_site_type_symbol
_atom_site_label
_atom_site_fract_x
_atom_site_fract_y
_atom_site_fract_z
_atom_site_U_iso_or_equiv
_atom_site_adp_type
_atom_site_calc_flag
_atom_site_refinement_flags
_atom_site_occupancy
Cd Cd 0.516014(15) 0.704173(9) 0.110929(9) 0.02649(5) Uani d . 1
N N1 0.41014(17) 0.82838(11) 0.02936(11) 0.0301(4) Uani d . 1
C C2 0.2810(2) 0.86215(15) 0.03317(15) 0.0377(5) Uani d . 1
H H2 0.2321 0.8397 0.0736 0.045 Uiso calc R 1
C C3 0.2167(2) 0.92750(15) -0.01854(16) 0.0427(6) Uani d . 1
H H3 0.1255 0.9499 -0.0139 0.051 Uiso calc R 1
C C4 0.2872(3) 0.95978(15) -0.07727(17) 0.0458(6) Uani d . 1
H H4 0.2447 1.0044 -0.1145 0.055 Uiso calc R 1
C C5 0.4210(2) 0.92643(14) -0.08159(15) 0.0402(5) Uani d . 1
H H5 0.4719 0.9485 -0.1213 0.048 Uiso calc R 1
C C6 0.4796(2) 0.86051(12) -0.02727(12) 0.0278(4) Uani d . 1
C C7 0.6241(2) 0.82153(13) -0.02755(13) 0.0283(4) Uani d . 1
C C8 0.7115(2) 0.85346(15) -0.07896(15) 0.0407(5) Uani d . 1
H H8 0.6806 0.9009 -0.1159 0.049 Uiso calc R 1
C C9 0.8445(3) 0.81530(16) -0.07568(18) 0.0502(7) Uani d . 1
H H9 0.9060 0.8366 -0.1102 0.060 Uiso calc R 1
C C10 0.8865(2) 0.74695(16) -0.02259(17) 0.0447(6) Uani d . 1
H H10 0.9770 0.7196 -0.0200 0.054 Uiso calc R 1
C C11 0.7949(2) 0.71808(14) 0.02755(15) 0.0356(5) Uani d . 1
H H11 0.8244 0.6710 0.0651 0.043 Uiso calc R 1
N N12 0.66591(17) 0.75460(11) 0.02463(10) 0.0271(3) Uani d . 1
N N13 0.61503(18) 0.80134(11) 0.21846(11) 0.0287(4) Uani d . 1
C C14 0.7419(2) 0.84160(15) 0.22300(13) 0.0348(5) Uani d . 1
H H14 0.7974 0.8280 0.1828 0.042 Uiso calc R 1
C C15 0.7948(2) 0.90175(16) 0.28339(15) 0.0418(5) Uani d . 1
H H15 0.8852 0.9290 0.2852 0.050 Uiso calc R 1
C C16 0.7134(2) 0.92151(16) 0.34129(15) 0.0424(6) Uani d . 1
H H16 0.7470 0.9629 0.3836 0.051 Uiso calc R 1
C C17 0.5827(2) 0.88063(14) 0.33726(13) 0.0355(5) Uani d . 1
H H17 0.5255 0.8937 0.3767 0.043 Uiso calc R 1
C C18 0.5361(2) 0.82024(12) 0.27498(12) 0.0264(4) Uani d . 1
C C19 0.3954(2) 0.77364(12) 0.26621(12) 0.0267(4) Uani d . 1
C C20 0.3047(2) 0.78768(14) 0.32058(15) 0.0397(5) Uani d . 1
H H20 0.3319 0.8264 0.3659 0.048 Uiso calc R 1
C C21 0.1738(3) 0.74494(16) 0.30853(16) 0.0448(6) Uani d . 1
H H21 0.1094 0.7554 0.3447 0.054 Uiso calc R 1
C C22 0.1381(2) 0.68769(15) 0.24420(15) 0.0392(5) Uani d . 1
H H22 0.0499 0.6566 0.2354 0.047 Uiso calc R 1
C C23 0.2340(2) 0.67635(15) 0.19240(14) 0.0372(5) Uani d . 1
H H23 0.2093 0.6372 0.1472 0.045 Uiso calc R 1
N N24 0.36027(18) 0.71798(11) 0.20291(11) 0.0309(4) Uani d . 1
N N25 0.6584(2) 0.59039(14) 0.16670(14) 0.0484(5) Uani d . 1
C C26 0.7001(2) 0.54121(14) 0.21884(15) 0.0354(5) Uani d . 1
N N27 0.73104(19) 0.48378(13) 0.27762(12) 0.0397(4) Uani d . 1
C C28 0.8637(2) 0.46549(14) 0.31152(14) 0.0353(5) Uani d . 1
N N29 0.9733(2) 0.44417(17) 0.34649(15) 0.0559(6) Uani d . 1
N N30 0.3634(2) 0.61331(13) 0.02748(12) 0.0435(5) Uani d . 1
C C31 0.2583(2) 0.59524(13) -0.01597(14) 0.0343(5) Uani d . 1
N N32 0.1425(2) 0.58623(12) -0.06940(13) 0.0432(5) Uani d . 1
C C33 0.0734(2) 0.51007(15) -0.08012(14) 0.0344(5) Uani d . 1
N N34 0.00240(19) 0.44904(14) -0.09561(14) 0.0459(5) Uani d . 1

loop_
_atom_site_aniso_label
_atom_site_aniso_U_11
_atom_site_aniso_U_22
_atom_site_aniso_U_33
_atom_site_aniso_U_12
_atom_site_aniso_U_13
_atom_site_aniso_U_23
Cd 0.02787(8) 0.03095(8) 0.02186(8) -0.00212(6) 0.00773(6) -0.00153(6)
N1 0.0289(9) 0.0325(8) 0.0294(10) 0.0026(7) 0.0065(8) -0.0025(7)
C2 0.0318(11) 0.0428(12) 0.0401(13) 0.0052(9) 0.0111(10) -0.0044(10)
C3 0.0324(11) 0.0428(12) 0.0510(16) 0.0109(10) 0.0020(11) -0.0049(11)
C4 0.0445(13) 0.0374(12) 0.0509(16) 0.0089(10) -0.0035(12) 0.0056(11)
C5 0.0443(13) 0.0370(11) 0.0388(14) 0.0041(10) 0.0062(11) 0.0084(10)
C6 0.0314(10) 0.0264(9) 0.0249(10) -0.0007(8) 0.0031(8) -0.0048(8)
C7 0.0321(10) 0.0272(9) 0.0269(11) -0.0009(8) 0.0090(9) -0.0036(8)
C8 0.0475(13) 0.0372(11) 0.0422(14) 0.0033(10) 0.0212(11) 0.0083(10)
C9 0.0491(14) 0.0480(14) 0.0626(18) 0.0002(11) 0.0347(14) 0.0078(12)
C10 0.0346(12) 0.0457(13) 0.0589(17) 0.0044(10) 0.0223(12) -0.0011(12)
C11 0.0329(11) 0.0353(11) 0.0410(13) 0.0065(9) 0.0133(10) 0.0006(9)
N12 0.0288(8) 0.0284(8) 0.0255(9) 0.0024(7) 0.0088(7) -0.0001(7)
N13 0.0280(8) 0.0356(9) 0.0227(9) -0.0041(7) 0.0049(7) -0.0012(7)
C14 0.0297(11) 0.0466(12) 0.0283(12) -0.0080(9) 0.0057(9) -0.0051(10)
C15 0.0361(12) 0.0536(13) 0.0350(13) -0.0155(10) 0.0051(10) -0.0047(11)
C16 0.0421(13) 0.0481(13) 0.0354(14) -0.0117(10) 0.0034(11) -0.0138(11)
C17 0.0369(11) 0.0419(11) 0.0283(12) -0.0028(9) 0.0074(9) -0.0074(9)
C18 0.0299(10) 0.0275(9) 0.0217(10) 0.0009(8) 0.0043(8) 0.0017(8)
C19 0.0301(10) 0.0269(9) 0.0239(10) 0.0005(8) 0.0072(8) 0.0025(8)
C20 0.0425(13) 0.0434(12) 0.0376(13) -0.0101(10) 0.0188(11) -0.0136(10)
C21 0.0454(13) 0.0496(13) 0.0473(16) -0.0104(11) 0.0290(12) -0.0103(12)
C22 0.0318(11) 0.0450(12) 0.0436(14) -0.0107(9) 0.0145(10) -0.0046(10)
C23 0.0367(12) 0.0444(11) 0.0326(12) -0.0116(10) 0.0118(10) -0.0085(10)
N24 0.0298(9) 0.0382(9) 0.0261(9) -0.0071(7) 0.0087(7) -0.0058(7)
N25 0.0481(12) 0.0464(11) 0.0526(14) 0.0119(9) 0.0146(11) 0.0123(10)
C26 0.0342(11) 0.0325(10) 0.0420(14) 0.0008(9) 0.0133(10) -0.0061(10)
N27 0.0353(10) 0.0417(10) 0.0427(12) -0.0015(8) 0.0083(9) 0.0088(9)
C28 0.0379(12) 0.0388(11) 0.0310(12) -0.0051(9) 0.0110(10) -0.0014(9)
N29 0.0376(12) 0.0804(16) 0.0485(14) 0.0001(11) 0.0051(10) 0.0099(13)
N30 0.0526(12) 0.0437(10) 0.0341(11) -0.0161(10) 0.0079(10) -0.0037(9)
C31 0.0452(13) 0.0306(10) 0.0307(12) -0.0054(9) 0.0166(11) -0.0002(9)
N32 0.0390(11) 0.0396(10) 0.0486(13) -0.0037(8) 0.0019(10) 0.0130(9)
C33 0.0281(10) 0.0406(11) 0.0334(12) 0.0036(9) 0.0028(9) 0.0059(10)
N34 0.0316(10) 0.0450(11) 0.0561(15) 0.0024(9) -0.0052(10) -0.0059(10)

loop_
_atom_type_symbol
_atom_type_description
_atom_type_scat_dispersion_real
_atom_type_scat_dispersion_imag
_atom_type_scat_source
C C 0.0033 0.0016 'International Tables Vol C Tables 4.2.6.8 and 6.1.1.4'
H H 0.0000 0.0000 'International Tables Vol C Tables 4.2.6.8 and 6.1.1.4'
N N 0.0061 0.0033 'International Tables Vol C Tables 4.2.6.8 and 6.1.1.4'
Cd Cd -0.8075 1.2024 'International Tables Vol C Tables 4.2.6.8 and 6.1.1.4'

loop_
_geom_angle_atom_site_label_1
_geom_angle_atom_site_label_2
_geom_angle_atom_site_label_3
_geom_angle
N25 Cd N30 94.29(8)
N25 Cd N12 96.04(6)
N30 Cd N12 102.20(6)
N25 Cd N24 101.70(7)
N30 Cd N24 92.35(6)
N12 Cd N24 156.12(6)
N25 Cd N13 91.17(7)
N30 Cd N13 162.47(6)
N12 Cd N13 93.75(6)
N24 Cd N13 70.21(6)
N25 Cd N1 165.14(6)
N30 Cd N1 87.49(7)
N12 Cd N1 69.20(5)
N24 Cd N1 92.96(6)
N13 Cd N1 91.49(6)
C6 N1 C2 118.44(19)
C6 N1 Cd 117.60(13)
C2 N1 Cd 123.74(14)
N1 C2 C3 123.1(2)
N1 C2 H2 118.4
C3 C2 H2 118.4
C2 C3 C4 118.5(2)
C2 C3 H3 120.8
C4 C3 H3 120.8
C3 C4 C5 119.2(2)
C3 C4 H4 120.4
C5 C4 H4 120.4
C6 C5 C4 119.2(2)
C6 C5 H5 120.4
C4 C5 H5 120.4
N1 C6 C5 121.58(19)
N1 C6 C7 116.02(18)
C5 C6 C7 122.40(19)
N12 C7 C8 121.14(19)
N12 C7 C6 116.98(17)
C8 C7 C6 121.88(19)
C9 C8 C7 119.1(2)
C9 C8 H8 120.4
C7 C8 H8 120.4
C10 C9 C8 119.5(2)
C10 C9 H9 120.2
C8 C9 H9 120.2
C9 C10 C11 118.8(2)
C9 C10 H10 120.6
C11 C10 H10 120.6
N12 C11 C10 122.0(2)
N12 C11 H11 119.0
C10 C11 H11 119.0
C7 N12 C11 119.39(17)
C7 N12 Cd 119.90(12)
C11 N12 Cd 120.70(14)
C18 N13 C14 118.97(18)
C18 N13 Cd 117.65(13)
C14 N13 Cd 123.28(14)
N13 C14 C15 122.7(2)
N13 C14 H14 118.6
C15 C14 H14 118.6
C14 C15 C16 118.3(2)
C14 C15 H15 120.8
C16 C15 H15 120.8
C17 C16 C15 119.5(2)
C17 C16 H16 120.2
C15 C16 H16 120.2
C16 C17 C18 119.20(19)
C16 C17 H17 120.4
C18 C17 H17 120.4
N13 C18 C17 121.26(18)
N13 C18 C19 116.36(17)
C17 C18 C19 122.38(18)
N24 C19 C20 121.09(19)
N24 C19 C18 117.21(17)
C20 C19 C18 121.70(19)
C19 C20 C21 119.6(2)
C19 C20 H20 120.2
C21 C20 H20 120.2
C22 C21 C20 119.4(2)
C22 C21 H21 120.3
C20 C21 H21 120.3
C21 C22 C23 118.0(2)
C21 C22 H22 121.0
C23 C22 H22 121.0
N24 C23 C22 123.1(2)
N24 C23 H23 118.4
C22 C23 H23 118.4
C19 N24 C23 118.77(17)
C19 N24 Cd 118.43(12)
C23 N24 Cd 122.69(14)
C26 N25 Cd 152.39(18)
N25 C26 N27 173.1(2)
C26 N27 C28 122.02(19)
N29 C28 N27 172.9(2)
C31 N30 Cd 155.35(19)
N30 C31 N32 171.7(2)
C31 N32 C33 122.00(19)
N34 C33 N32 172.3(2)

loop_
_geom_bond_atom_site_label_1
_geom_bond_atom_site_label_2
_geom_bond_distance
Cd N25 2.267(2)
Cd N30 2.273(2)
Cd N12 2.3347(15)
Cd N24 2.3352(16)
Cd N13 2.3672(17)
Cd N1 2.4111(17)
N1 C6 1.339(3)
N1 C2 1.345(3)
C2 C3 1.372(3)
C2 H2 0.9500
C3 C4 1.374(4)
C3 H3 0.9500
C4 C5 1.387(3)
C4 H4 0.9500
C5 C6 1.385(3)
C5 H5 0.9500
C6 C7 1.500(3)
C7 N12 1.338(3)
C7 C8 1.388(3)
C8 C9 1.385(3)
C8 H8 0.9500
C9 C10 1.363(4)
C9 H9 0.9500
C10 C11 1.386(3)
C10 H10 0.9500
C11 N12 1.341(3)
C11 H11 0.9500
N13 C18 1.342(2)
N13 C14 1.343(3)
C14 C15 1.376(3)
C14 H14 0.9500
C15 C16 1.379(3)
C15 H15 0.9500
C16 C17 1.381(3)
C16 H16 0.9500
C17 C18 1.387(3)
C17 H17 0.9500
C18 C19 1.497(3)
C19 N24 1.338(3)
C19 C20 1.381(3)
C20 C21 1.387(3)
C20 H20 0.9500
C21 C22 1.366(3)
C21 H21 0.9500
C22 C23 1.381(3)
C22 H22 0.9500
C23 N24 1.341(3)
C23 H23 0.9500
N25 C26 1.153(3)
C26 N27 1.296(3)
N27 C28 1.320(3)
C28 N29 1.147(3)
N30 C31 1.159(3)
C31 N32 1.296(3)
N32 C33 1.311(3)
C33 N34 1.137(3)
